data_4030804
loop_
_publ_author_name
'Kramer, K.'
'Romstedt, H.'
'Gudel, H.-U.'
'Fischer, P.'
'Murasik, A.'
'Fernandez-Diaz, M. T.'

_publ_section_title
;
 Three dimensional magnetic structure of ErF3
;
_journal_name_full 'European Journal of Solid State and Inorganic Chemistry'
_journal_page_first 273
_journal_page_last 283
_journal_volume 33
_journal_year 1996
_chemical_formula_sum 'Er F3'
_chemical_formula_weight 224.254
_space_group_IT_number 62
_symmetry_cell_setting orthorhombic
_symmetry_Int_Tables_number 62
_symmetry_space_group_name_Hall '-P 2ac 2n'
_symmetry_space_group_name_H-M 'P n m a'
_cell_angle_alpha 90
_cell_angle_beta 90
_cell_angle_gamma 90
_cell_formula_units_Z 4
_cell_length_a 6.341(2)
_cell_length_b 6.834(2)
_cell_length_c 4.3714(9)
_cell_volume 189.43(9)
_diffrn_ambient_temperature 13
_diffrn_radiation_probe neutron
_diffrn_radiation_wavelength 1.704
_exptl_crystal_density_diffrn 7.864
_cod_data_source_file EJSSIC-1996-33-273-283.cif
_cod_data_source_block ErF3
_cod_database_code 4030804

loop_
_symmetry_equiv_pos_site_id
_symmetry_equiv_pos_as_xyz
1 x,y,z
2 1/2-x,-y,1/2+z
3 1/2+x,1/2-y,1/2-z
4 -x,1/2+y,-z
5 -x,-y,-z
6 1/2+x,y,1/2-z
7 1/2-x,1/2+y,1/2+z
8 x,1/2-y,z

loop_
_atom_site_label
_atom_site_type_symbol
_atom_site_thermal_displace_type
_atom_site_fract_x
_atom_site_fract_y
_atom_site_fract_z
_atom_site_occupancy
_atom_site_U_iso_or_equiv
Er Er Uiso 0.3677(4) 0.25000 0.0608(6) 1.000 0.0022(8)
F1 F Uiso 0.5228(4) 0.25000 0.5875(8) 1.000 0.0027(5)
F2 F Uiso 0.1638(4) 0.0639(3) 0.3781(5) 1.000 0.0027(5)

loop_
_geom_angle_atom_site_label_1
_geom_angle_atom_site_label_2
_geom_angle_atom_site_label_3
_geom_angle
_geom_angle_site_symmetry_1
_geom_angle_site_symmetry_3
_geom_angle_publ_flag
F1 Er F2 70.35(10) . . yes
F1 Er F1 131.45(14) . 1_554 yes
F1 Er F2 110.72(8) . 2_554 yes
F1 Er F1 129.64(15) . 3_455 yes
F1 Er F2 64.50(10) . 3_555 yes
F1 Er F2 64.50(10) . 6_555 yes
F1 Er F2 110.72(8) . 7_554 yes
F1 Er F2 70.35(10) . 8_555 yes
F1 Er F2 142.35(9) 1_554 . yes
F2 Er F2 69.02(8) . 2_554 yes
F1 Er F2 68.27(11) 3_455 . yes
F2 Er F2 134.81(14) . 3_555 yes
F2 Er F2 94.84(10) . 6_555 yes
F2 Er F2 133.00(13) . 7_554 yes
F2 Er F2 67.70(11) . 8_555 yes
F1 Er F2 73.94(9) 1_554 2_554 yes
F1 Er F1 98.91(15) 1_554 3_455 yes
F1 Er F2 75.68(11) 1_554 3_555 yes
F1 Er F2 75.68(11) 1_554 6_555 yes
F1 Er F2 73.94(9) 1_554 7_554 yes
F1 Er F2 142.35(9) 1_554 8_555 yes
F1 Er F2 79.51(9) 3_455 2_554 yes
F2 Er F2 129.21(13) 2_554 3_555 yes
F2 Er F2 65.93(9) 2_554 6_555 yes
F2 Er F2 138.01(14) 2_554 7_554 yes
F2 Er F2 133.00(13) 2_554 8_555 yes
F1 Er F2 145.24(7) 3_455 3_555 yes
F1 Er F2 145.24(7) 3_455 6_555 yes
F1 Er F2 79.51(9) 3_455 7_554 yes
F1 Er F2 68.27(11) 3_455 8_555 yes
F2 Er F2 67.69(11) 3_555 6_555 yes
F2 Er F2 65.93(9) 3_555 7_554 yes
F2 Er F2 94.84(10) 3_555 8_555 yes
F2 Er F2 129.21(13) 6_555 7_554 yes
F2 Er F2 134.81(14) 6_555 8_555 yes
F2 Er F2 69.02(8) 7_554 8_555 yes
Er F1 Er 131.45(14) . 1_556 yes
Er F1 Er 96.62(15) . 3_555 yes
Er F1 Er 131.94(17) 1_556 3_555 yes
Er F2 Er 141.30(13) . 2_555 yes
Er F2 Er 103.09(10) . 3_455 yes
Er F2 Er 114.07(13) 2_555 3_455 yes

loop_
_geom_bond_atom_site_label_1
_geom_bond_atom_site_label_2
_geom_bond_distance
_geom_bond_site_symmetry_2
_geom_bond_publ_flag
Er F1 2.504(4) . yes
Er F2 2.283(3) . yes
Er F1 2.291(4) 1_554 yes
Er F2 2.298(2) 2_554 yes
Er F1 2.281(4) 3_455 yes
Er F2 2.283(3) 3_555 yes
Er F2 2.283(3) 6_555 yes
Er F2 2.298(2) 7_554 yes
Er F2 2.283(3) 8_555 yes
